data_4500494
loop_
_publ_author_name
'Marivel, S.'
'Arunachalam, M.'
'Ghosh, Pradyut'

_publ_section_title
;
 Binding of Polyatomic Anions with Protonated Ureido-pyridyl Ligands
;
_journal_issue 5
_journal_name_full 'Crystal Growth &amp; Design'
_journal_page_first 1642
_journal_paper_doi 10.1021/cg101595n
_journal_volume 11
_journal_year 2011
_chemical_formula_sum 'C26 H26 F6 N8 O6 Si'
_chemical_formula_weight 688.64
_chemical_name_systematic
; 
 ? 
;
_space_group_IT_number 2
_symmetry_cell_setting triclinic
_symmetry_space_group_name_Hall '-P 1'
_symmetry_space_group_name_H-M 'P -1'
_atom_sites_solution_hydrogens geom
_atom_sites_solution_primary direct
_atom_sites_solution_secondary difmap
_audit_creation_method SHELXL-97
_cell_angle_alpha 104.36(1)
_cell_angle_beta 100.10(1)
_cell_angle_gamma 93.24(1)
_cell_formula_units_Z 1
_cell_length_a 6.385(1)
_cell_length_b 7.828(1)
_cell_length_c 14.914(2)
_cell_measurement_temperature 100(2)
_cell_volume 707.03(18)
_computing_cell_refinement 'Bruker SMART'
_computing_data_collection 'Bruker SMART'
_computing_data_reduction 'Bruker SAINT'
_computing_molecular_graphics PLATON
_computing_publication_material 'MERCURY 2.2'
_computing_structure_refinement 'SHELXL-97 (Sheldrick, 1997)'
_computing_structure_solution 'SHELXS-97 (Sheldrick, 1990)'
_diffrn_ambient_temperature 100(2)
_diffrn_measured_fraction_theta_full 0.998
_diffrn_measured_fraction_theta_max 0.998
_diffrn_radiation_monochromator graphite
_diffrn_radiation_source 'fine-focus sealed tube'
_diffrn_radiation_type MoK\a
_diffrn_radiation_wavelength 0.71073
_diffrn_reflns_av_R_equivalents 0.0155
_diffrn_reflns_av_sigmaI/netI 0.0164
_diffrn_reflns_limit_h_max 7
_diffrn_reflns_limit_h_min -7
_diffrn_reflns_limit_k_max 9
_diffrn_reflns_limit_k_min -9
_diffrn_reflns_limit_l_max 17
_diffrn_reflns_limit_l_min -17
_diffrn_reflns_number 6850
_diffrn_reflns_theta_full 25.00
_diffrn_reflns_theta_max 25.00
_diffrn_reflns_theta_min 1.44
_exptl_absorpt_coefficient_mu 0.182
_exptl_absorpt_correction_T_max 0.9856
_exptl_absorpt_correction_T_min 0.9645
_exptl_absorpt_correction_type multi-scan
_exptl_absorpt_process_details SADABS
_exptl_crystal_colour COLORLESS
_exptl_crystal_density_diffrn 1.617
_exptl_crystal_density_method 'not measured'
_exptl_crystal_description BLOCK
_exptl_crystal_F_000 354
_exptl_crystal_size_max 0.20
_exptl_crystal_size_mid 0.12
_exptl_crystal_size_min 0.08
_refine_diff_density_max 0.196
_refine_diff_density_min -0.318
_refine_diff_density_rms 0.048
_refine_ls_extinction_method none
_refine_ls_goodness_of_fit_ref 1.002
_refine_ls_hydrogen_treatment mixed
_refine_ls_matrix_type full
_refine_ls_number_parameters 266
_refine_ls_number_reflns 2496
_refine_ls_number_restraints 0
_refine_ls_restrained_S_all 1.002
_refine_ls_R_factor_all 0.0300
_refine_ls_R_factor_gt 0.0278
_refine_ls_shift/su_max 0.001
_refine_ls_shift/su_mean 0.000
_refine_ls_structure_factor_coef Fsqd
_refine_ls_weighting_details 'calc w=1/[\s^2^(Fo^2^)+(0.0420P)^2^+0.3467P] where P=(Fo^2^+2Fc^2^)/3'
_refine_ls_weighting_scheme calc
_refine_ls_wR_factor_gt 0.0736
_refine_ls_wR_factor_ref 0.0755
_reflns_number_gt 2312
_reflns_number_total 2496
_reflns_threshold_expression >2sigma(I)
_cod_data_source_file cg101595n_si_002.cif
_cod_data_source_block Complex3
_cod_depositor_comments
;
The following automatic conversions were performed:

'_symmetry_cell_setting' value 'Triclinic' changed to 'triclinic'
according to /home/saulius/struct/CIF-dictionaries/cif_core.dic
dictionary named 'cif_core.dic' version 2.4.1 from
2010-06-29.

'_exptl_absorpt_correction_type' value 'MULTI-SCAN'
changed to 'multi-scan' according to
/home/saulius/struct/CIF-dictionaries/cif_core.dic dictionary named
'cif_core.dic' version 2.4.1 from 2010-06-29.

Automatic conversion script
Id: cif_fix_values 1715 2011-07-08 13:25:40Z adriana 
;
_cod_original_cell_volume 707.03(17)
_cod_original_sg_symbol_H-M P-1
_cod_database_code 4500494

loop_
_symmetry_equiv_pos_as_xyz
'x, y, z'
'-x, -y, -z'

loop_
_atom_site_label
_atom_site_type_symbol
_atom_site_fract_x
_atom_site_fract_y
_atom_site_fract_z
_atom_site_U_iso_or_equiv
_atom_site_adp_type
_atom_site_occupancy
_atom_site_symmetry_multiplicity
_atom_site_calc_flag
_atom_site_refinement_flags
O1 O 0.98461(16) 0.39882(13) 0.86073(7) 0.0229(2) Uani 1 1 d .
O2 O 0.43530(17) 0.31356(17) 1.20491(8) 0.0349(3) Uani 1 1 d .
O3 O 0.14685(16) 0.15992(15) 1.11772(8) 0.0286(3) Uani 1 1 d .
N1 N 1.21670(19) 0.66633(15) 0.58305(8) 0.0187(3) Uani 1 1 d .
H1A H 1.319(3) 0.699(2) 0.5512(13) 0.029(4) Uiso 1 1 d .
N2 N 0.93270(19) 0.21757(16) 0.71322(9) 0.0182(3) Uani 1 1 d .
H2A H 0.847(3) 0.152(2) 0.6689(13) 0.021(4) Uiso 1 1 d .
N3 N 0.68593(19) 0.19549(16) 0.80608(9) 0.0190(3) Uani 1 1 d .
H3A H 0.617(3) 0.124(2) 0.7578(13) 0.023(4) Uiso 1 1 d .
C1 C 1.0615(2) 0.77105(19) 0.60195(10) 0.0210(3) Uani 1 1 d .
H1 H 1.060(3) 0.873(2) 0.5791(12) 0.023(4) Uiso 1 1 d .
C2 C 0.9165(2) 0.7241(2) 0.65159(11) 0.0238(3) Uani 1 1 d .
H2 H 0.808(3) 0.798(2) 0.6656(12) 0.029(4) Uiso 1 1 d .
C3 C 0.9327(2) 0.57005(19) 0.68110(10) 0.0204(3) Uani 1 1 d .
H3 H 0.833(3) 0.540(2) 0.7161(12) 0.021(4) Uiso 1 1 d .
C4 C 1.0946(2) 0.46353(17) 0.66070(9) 0.0157(3) Uani 1 1 d .
C5 C 1.2368(2) 0.51681(18) 0.61069(10) 0.0176(3) Uani 1 1 d .
H5 H 1.348(3) 0.451(2) 0.5923(11) 0.019(4) Uiso 1 1 d .
C6 C 1.1239(2) 0.29662(19) 0.69330(10) 0.0182(3) Uani 1 1 d .
H6A H 1.235(3) 0.325(2) 0.7498(12) 0.023(4) Uiso 1 1 d .
C7 C 0.8759(2) 0.27983(17) 0.79826(9) 0.0167(3) Uani 1 1 d .
C8 C 0.6005(2) 0.21333(17) 0.88756(10) 0.0169(3) Uani 1 1 d .
C9 C 0.7094(2) 0.31163(19) 0.97690(10) 0.0202(3) Uani 1 1 d .
H9 H 0.845(3) 0.371(2) 0.9849(11) 0.023(4) Uiso 1 1 d .
C10 C 0.6174(2) 0.31890(19) 1.05449(10) 0.0208(3) Uani 1 1 d .
H10 H 0.690(3) 0.381(2) 1.1155(13) 0.024(4) Uiso 1 1 d .
C11 C 0.4169(2) 0.23046(18) 1.04348(10) 0.0182(3) Uani 1 1 d .
C12 C 0.3041(2) 0.13335(18) 0.95591(10) 0.0190(3) Uani 1 1 d .
H12 H 0.167(3) 0.069(2) 0.9494(12) 0.028(4) Uiso 1 1 d .
C13 C 0.3971(2) 0.12475(18) 0.87829(10) 0.0182(3) Uani 1 1 d .
H13 H 0.322(3) 0.057(2) 0.8182(12) 0.021(4) Uiso 1 1 d .
Si1 Si 0.5000 1.0000 0.5000 0.01335(14) Uani 1 2 d S
F1 F 0.23325(12) 0.99616(10) 0.47995(5) 0.0196(2) Uani 1 1 d .
F2 F 0.50094(12) 1.00744(10) 0.61412(5) 0.01911(19) Uani 1 1 d .
F3 F 0.47320(13) 0.77423(10) 0.47383(6) 0.0204(2) Uani 1 1 d .
N4 N 0.32610(19) 0.23503(16) 1.12693(9) 0.0221(3) Uani 1 1 d .
H6B H 1.172(2) 0.208(2) 0.6446(12) 0.020(4) Uiso 1 1 d .

loop_
_atom_site_aniso_label
_atom_site_aniso_U_11
_atom_site_aniso_U_22
_atom_site_aniso_U_33
_atom_site_aniso_U_23
_atom_site_aniso_U_13
_atom_site_aniso_U_12
O1 0.0227(5) 0.0243(5) 0.0187(5) 0.0020(4) 0.0041(4) -0.0073(4)
O2 0.0236(6) 0.0569(8) 0.0180(6) -0.0012(5) 0.0059(5) -0.0020(5)
O3 0.0214(6) 0.0339(6) 0.0304(6) 0.0056(5) 0.0111(5) -0.0041(5)
N1 0.0186(6) 0.0197(6) 0.0198(6) 0.0065(5) 0.0076(5) 0.0016(5)
N2 0.0191(6) 0.0178(6) 0.0164(6) 0.0034(5) 0.0025(5) -0.0025(5)
N3 0.0199(6) 0.0202(6) 0.0140(6) 0.0023(5) 0.0009(5) -0.0051(5)
C1 0.0231(7) 0.0192(7) 0.0233(7) 0.0088(6) 0.0060(6) 0.0050(6)
C2 0.0234(8) 0.0235(7) 0.0298(8) 0.0101(6) 0.0125(6) 0.0102(6)
C3 0.0203(7) 0.0227(7) 0.0217(7) 0.0083(6) 0.0094(6) 0.0042(6)
C4 0.0160(6) 0.0170(7) 0.0125(6) 0.0017(5) 0.0016(5) 0.0007(5)
C5 0.0166(7) 0.0183(7) 0.0181(7) 0.0037(5) 0.0052(5) 0.0035(5)
C6 0.0184(7) 0.0183(7) 0.0200(7) 0.0062(6) 0.0067(6) 0.0036(5)
C7 0.0180(7) 0.0169(7) 0.0165(7) 0.0071(6) 0.0025(5) 0.0020(5)
C8 0.0187(7) 0.0160(7) 0.0172(7) 0.0068(5) 0.0033(5) 0.0023(5)
C9 0.0172(7) 0.0225(7) 0.0195(7) 0.0046(6) 0.0027(6) -0.0035(6)
C10 0.0207(7) 0.0215(7) 0.0170(7) 0.0017(6) 0.0013(6) -0.0009(6)
C11 0.0188(7) 0.0189(7) 0.0186(7) 0.0064(6) 0.0057(6) 0.0044(5)
C12 0.0148(7) 0.0190(7) 0.0239(7) 0.0079(6) 0.0031(6) 0.0014(5)
C13 0.0180(7) 0.0183(7) 0.0165(7) 0.0047(6) -0.0012(6) -0.0005(5)
Si1 0.0124(3) 0.0151(3) 0.0131(3) 0.0036(2) 0.00391(19) 0.00205(19)
F1 0.0136(4) 0.0263(4) 0.0204(4) 0.0076(3) 0.0045(3) 0.0034(3)
F2 0.0187(4) 0.0241(4) 0.0147(4) 0.0050(3) 0.0045(3) 0.0004(3)
F3 0.0237(4) 0.0163(4) 0.0235(4) 0.0043(3) 0.0116(3) 0.0031(3)
N4 0.0191(6) 0.0256(7) 0.0222(7) 0.0050(5) 0.0071(5) 0.0039(5)

loop_
_atom_type_symbol
_atom_type_description
_atom_type_scat_dispersion_real
_atom_type_scat_dispersion_imag
_atom_type_scat_source
C C 0.0033 0.0016 'International Tables Vol C Tables 4.2.6.8 and 6.1.1.4'
H H 0.0000 0.0000 'International Tables Vol C Tables 4.2.6.8 and 6.1.1.4'
N N 0.0061 0.0033 'International Tables Vol C Tables 4.2.6.8 and 6.1.1.4'
O O 0.0106 0.0060 'International Tables Vol C Tables 4.2.6.8 and 6.1.1.4'
F F 0.0171 0.0103 'International Tables Vol C Tables 4.2.6.8 and 6.1.1.4'
Si Si 0.0817 0.0704 'International Tables Vol C Tables 4.2.6.8 and 6.1.1.4'

loop_
_geom_angle_atom_site_label_1
_geom_angle_atom_site_label_2
_geom_angle_atom_site_label_3
_geom_angle
_geom_angle_site_symmetry_1
_geom_angle_site_symmetry_3
C5 N1 C1 122.89(12) . .
C5 N1 H1A 117.1(11) . .
C1 N1 H1A 120.0(11) . .
C7 N2 C6 120.12(12) . .
C7 N2 H2A 120.5(12) . .
C6 N2 H2A 118.0(12) . .
C7 N3 C8 127.04(12) . .
C7 N3 H3A 116.9(12) . .
C8 N3 H3A 116.1(12) . .
N1 C1 C2 119.11(13) . .
N1 C1 H1 116.6(10) . .
C2 C1 H1 124.3(10) . .
C1 C2 C3 119.41(13) . .
C1 C2 H2 119.5(11) . .
C3 C2 H2 121.1(11) . .
C2 C3 C4 120.53(13) . .
C2 C3 H3 118.5(10) . .
C4 C3 H3 120.9(10) . .
C5 C4 C3 117.82(13) . .
C5 C4 C6 119.26(12) . .
C3 C4 C6 122.89(12) . .
N1 C5 C4 120.24(13) . .
N1 C5 H5 116.4(10) . .
C4 C5 H5 123.3(10) . .
N2 C6 C4 114.46(11) . .
N2 C6 H6A 109.1(10) . .
C4 C6 H6A 108.0(10) . .
N2 C6 H6B 107.6(9) . .
C4 C6 H6B 109.3(9) . .
H6A C6 H6B 108.2(13) . .
O1 C7 N2 122.13(13) . .
O1 C7 N3 124.19(13) . .
N2 C7 N3 113.68(12) . .
N3 C8 C9 123.08(13) . .
N3 C8 C13 117.62(12) . .
C9 C8 C13 119.29(13) . .
C10 C9 C8 119.77(13) . .
C10 C9 H9 119.4(10) . .
C8 C9 H9 120.8(10) . .
C9 C10 C11 119.82(13) . .
C9 C10 H10 121.2(10) . .
C11 C10 H10 119.0(10) . .
C10 C11 C12 121.81(13) . .
C10 C11 N4 118.81(13) . .
C12 C11 N4 119.34(13) . .
C13 C12 C11 118.36(13) . .
C13 C12 H12 120.5(10) . .
C11 C12 H12 121.1(10) . .
C12 C13 C8 120.94(13) . .
C12 C13 H13 119.1(10) . .
C8 C13 H13 120.0(10) . .
F1 Si1 F1 180.0 2_676 .
F1 Si1 F2 90.21(4) 2_676 .
F1 Si1 F2 89.79(4) . .
F1 Si1 F2 89.79(4) 2_676 2_676
F1 Si1 F2 90.21(4) . 2_676
F2 Si1 F2 180.0 . 2_676
F1 Si1 F3 90.63(4) 2_676 .
F1 Si1 F3 89.37(4) . .
F2 Si1 F3 89.28(4) . .
F2 Si1 F3 90.72(4) 2_676 .
F1 Si1 F3 89.37(4) 2_676 2_676
F1 Si1 F3 90.63(4) . 2_676
F2 Si1 F3 90.72(4) . 2_676
F2 Si1 F3 89.28(4) 2_676 2_676
F3 Si1 F3 180.000(1) . 2_676
O3 N4 O2 122.54(12) . .
O3 N4 C11 119.28(12) . .
O2 N4 C11 118.17(12) . .

loop_
_geom_bond_atom_site_label_1
_geom_bond_atom_site_label_2
_geom_bond_distance
_geom_bond_site_symmetry_2
O1 C7 1.2196(17) .
O2 N4 1.2366(17) .
O3 N4 1.2260(16) .
N1 C5 1.3394(18) .
N1 C1 1.3449(18) .
N1 H1A 0.928(19) .
N2 C7 1.3611(18) .
N2 C6 1.4472(18) .
N2 H2A 0.820(18) .
N3 C7 1.3847(18) .
N3 C8 1.3967(18) .
N3 H3A 0.829(19) .
C1 C2 1.370(2) .
C1 H1 0.939(17) .
C2 C3 1.385(2) .
C2 H2 0.942(18) .
C3 C4 1.392(2) .
C3 H3 0.945(17) .
C4 C5 1.3794(19) .
C4 C6 1.5130(19) .
C5 H5 0.941(17) .
C6 H6A 0.971(17) .
C6 H6B 0.977(17) .
C8 C9 1.399(2) .
C8 C13 1.405(2) .
C9 C10 1.377(2) .
C9 H9 0.935(17) .
C10 C11 1.384(2) .
C10 H10 0.940(18) .
C11 C12 1.385(2) .
C11 N4 1.4558(18) .
C12 C13 1.380(2) .
C12 H12 0.961(18) .
C13 H13 0.948(17) .
Si1 F1 1.6740(8) 2_676
Si1 F1 1.6740(8) .
Si1 F2 1.6874(8) .
Si1 F2 1.6874(8) 2_676
Si1 F3 1.7045(8) .
Si1 F3 1.7045(8) 2_676
